data_4133736
loop_
_publ_author_name
'Heider, Yannic'
'Willmes, Philipp'
'Huch, Volker'
'Zimmer, Michael'
'Scheschkewitz, David'

_publ_section_title
;
 Boron and phosphorus containing heterosiliconoids: stable p- and n-doped
 unsaturated silicon clusters.
;
_journal_name_full 'Journal of the American Chemical Society'
_journal_paper_doi 10.1021/jacs.9b11181
_journal_year 2019
_chemical_formula_moiety 'C66 H106 N P Si5'
_chemical_formula_sum 'C66 H106 N P Si5'
_chemical_formula_weight 1084.93
_space_group_crystal_system monoclinic
_space_group_IT_number 14
_space_group_name_Hall '-P 2yn'
_space_group_name_H-M_alt 'P 1 21/n 1'
_atom_sites_solution_hydrogens geom
_audit_creation_method SHELXL-2018/3
_cell_angle_alpha 90
_cell_angle_beta 90.261(2)
_cell_angle_gamma 90
_cell_formula_units_Z 4
_cell_length_a 20.5557(11)
_cell_length_b 13.3994(10)
_cell_length_c 24.2831(17)
_cell_measurement_reflns_used 2460
_cell_measurement_temperature 142(2)
_cell_measurement_theta_max 18.72
_cell_measurement_theta_min 2.47
_cell_volume 6688.3(8)
_computing_cell_refinement 'Bruker SAINT'
_computing_data_collection 'Bruker APEX2'
_computing_data_reduction 'Bruker SAINT'
_computing_molecular_graphics 'Bruker SHELXTL'
_computing_publication_material 'Bruker SHELXTL'
_computing_structure_refinement 'SHELXL-2018/3 (Sheldrick, 2018)'
_computing_structure_solution 'SHELXS-97 (Sheldrick 2008)'
_diffrn_ambient_temperature 142(2)
_diffrn_measured_fraction_theta_full 0.996
_diffrn_measured_fraction_theta_max 0.973
_diffrn_measurement_device_type 'Bruker APEX-II CCD'
_diffrn_measurement_method '\f and \w scans'
_diffrn_radiation_type MoK\a
_diffrn_radiation_wavelength 0.71073
_diffrn_reflns_av_R_equivalents 0.0857
_diffrn_reflns_av_unetI/netI 0.0828
_diffrn_reflns_Laue_measured_fraction_full 0.996
_diffrn_reflns_Laue_measured_fraction_max 0.973
_diffrn_reflns_limit_h_max 25
_diffrn_reflns_limit_h_min -20
_diffrn_reflns_limit_k_max 16
_diffrn_reflns_limit_k_min -16
_diffrn_reflns_limit_l_max 29
_diffrn_reflns_limit_l_min -30
_diffrn_reflns_number 101267
_diffrn_reflns_point_group_measured_fraction_full 0.996
_diffrn_reflns_point_group_measured_fraction_max 0.973
_diffrn_reflns_theta_full 25.242
_diffrn_reflns_theta_max 26.615
_diffrn_reflns_theta_min 1.301
_exptl_absorpt_coefficient_mu 0.168
_exptl_absorpt_correction_T_max 0.7454
_exptl_absorpt_correction_T_min 0.7211
_exptl_absorpt_correction_type multi-scan
_exptl_absorpt_process_details
; 
 SADABS 2016/2: Krause, L., Herbst-Irmer, R., Sheldrick G.M. & Stalke D., 
 J. Appl. Cryst. 48 (2015) 3-10 
;
_exptl_crystal_colour red
_exptl_crystal_density_diffrn 1.077
_exptl_crystal_description block
_exptl_crystal_F_000 2376
_exptl_crystal_size_max 0.201
_exptl_crystal_size_mid 0.200
_exptl_crystal_size_min 0.184
_refine_diff_density_max 0.544
_refine_diff_density_min -0.456
_refine_diff_density_rms 0.059
_refine_ls_extinction_method none
_refine_ls_goodness_of_fit_ref 1.383
_refine_ls_hydrogen_treatment constr
_refine_ls_matrix_type full
_refine_ls_number_parameters 899
_refine_ls_number_reflns 13657
_refine_ls_number_restraints 601
_refine_ls_restrained_S_all 1.381
_refine_ls_R_factor_all 0.1617
_refine_ls_R_factor_gt 0.0776
_refine_ls_shift/su_max 0.068
_refine_ls_shift/su_mean 0.004
_refine_ls_structure_factor_coef Fsqd
_refine_ls_weighting_details 'w=1/[\s^2^(Fo^2^)+(0.0700P)^2^] where P=(Fo^2^+2Fc^2^)/3'
_refine_ls_weighting_scheme calc
_refine_ls_wR_factor_gt 0.1784
_refine_ls_wR_factor_ref 0.2022
_reflns_Friedel_coverage 0.000
_reflns_number_gt 7033
_reflns_number_total 13657
_reflns_threshold_expression 'I > 2\s(I)'
_cod_data_source_file ja9b11181_si_005.cif
_cod_data_source_block sh4073
_cod_original_sg_symbol_H-M 'P 21/n'
_cod_database_code 4133736
_shelx_shelxl_version_number 2018/3
_shelx_space_group_comment
; 
The symmetry employed for this shelxl refinement is uniquely defined 
by the following loop, which should always be used as a source of 
symmetry information in preference to the above space-group names. 
They are only intended as comments. 
;
_shelx_estimated_absorpt_t_min 0.967
_shelx_estimated_absorpt_t_max 0.970

loop_
_space_group_symop_operation_xyz
'x, y, z'
'-x+1/2, y+1/2, -z+1/2'
'-x, -y, -z'
'x-1/2, -y-1/2, z-1/2'

loop_
_atom_site_label
_atom_site_type_symbol
_atom_site_fract_x
_atom_site_fract_y
_atom_site_fract_z
_atom_site_U_iso_or_equiv
_atom_site_adp_type
_atom_site_occupancy
_atom_site_site_symmetry_order
_atom_site_calc_flag
_atom_site_refinement_flags_posn
_atom_site_refinement_flags_adp
_atom_site_refinement_flags_occupancy
_atom_site_disorder_assembly
_atom_site_disorder_group
Si1 Si 0.57319(5) 0.62095(8) 0.69392(5) 0.0615(3) Uani 1 1 d D . . . .
Si2 Si 0.46534(5) 0.51787(7) 0.69579(4) 0.0488(3) Uani 1 1 d D . . . .
Si3A Si 0.5263(6) 0.5483(8) 0.7746(3) 0.0531(14) Uani 0.529(3) 1 d D U P A 1
Si3B Si 0.5268(6) 0.5488(8) 0.7746(4) 0.0534(16) Uani 0.471(3) 1 d D U P A 2
Si4 Si 0.46961(4) 0.69962(7) 0.79307(4) 0.0416(3) Uani 1 1 d D . . . .
Si5 Si 0.47135(4) 0.69453(7) 0.69607(4) 0.0425(3) Uani 1 1 d . . . . .
P P 0.53863(5) 0.51522(8) 0.62433(5) 0.0698(4) Uani 1 1 d . . . . .
N N 0.58120(16) 0.4110(3) 0.61988(17) 0.0776(11) Uani 1 1 d . . . . .
C1A C 0.5862(4) 0.4668(6) 0.8139(5) 0.0591(8) Uani 0.529(3) 1 d D U P A 1
C2A C 0.6511(4) 0.4990(5) 0.8245(4) 0.0595(8) Uani 0.529(3) 1 d D U P A 1
C3A C 0.6947(4) 0.4315(5) 0.8476(3) 0.0598(8) Uani 0.529(3) 1 d D U P A 1
H3A H 0.737823 0.452964 0.855155 0.072 Uiso 0.529(3) 1 calc R U P A 1
C4A C 0.6777(4) 0.3344(6) 0.8599(3) 0.0599(8) Uani 0.529(3) 1 d D U P A 1
C5A C 0.6131(4) 0.3037(6) 0.8512(4) 0.0596(8) Uani 0.529(3) 1 d D U P A 1
H5A H 0.600938 0.237236 0.860170 0.072 Uiso 0.529(3) 1 calc R U P A 1
C6A C 0.5662(3) 0.3692(6) 0.8296(4) 0.0592(8) Uani 0.529(3) 1 d D U P A 1
C7A C 0.6756(4) 0.6034(5) 0.8132(3) 0.0599(8) Uani 0.529(3) 1 d D U P A 1
H7A H 0.638969 0.642076 0.796471 0.072 Uiso 0.529(3) 1 calc R U P A 1
C8A C 0.6956(4) 0.6565(5) 0.8665(3) 0.0627(10) Uani 0.529(3) 1 d D U P A 1
H8AA H 0.710847 0.723967 0.857843 0.094 Uiso 0.529(3) 1 calc R U P A 1
H8AB H 0.730555 0.618995 0.884561 0.094 Uiso 0.529(3) 1 calc R U P A 1
H8AC H 0.658017 0.660572 0.891100 0.094 Uiso 0.529(3) 1 calc R U P A 1
C9A C 0.7311(5) 0.6054(8) 0.7733(4) 0.074(3) Uani 0.529(3) 1 d D U P A 1
H9AA H 0.715419 0.586094 0.736654 0.111 Uiso 0.529(3) 1 calc R U P A 1
H9AB H 0.764895 0.558564 0.785408 0.111 Uiso 0.529(3) 1 calc R U P A 1
H9AC H 0.749356 0.672959 0.771721 0.111 Uiso 0.529(3) 1 calc R U P A 1
C10A C 0.7274(5) 0.2600(8) 0.8838(4) 0.112(2) Uani 0.529(3) 1 d D U P A 1
H10A H 0.773273 0.283114 0.879142 0.134 Uiso 0.529(3) 1 calc R U P A 1
C11A C 0.7105(6) 0.2372(10) 0.9450(4) 0.112(2) Uani 0.529(3) 1 d D U P A 1
H11A H 0.667430 0.205935 0.946891 0.168 Uiso 0.529(3) 1 calc R U P A 1
H11B H 0.710205 0.299558 0.966116 0.168 Uiso 0.529(3) 1 calc R U P A 1
H11C H 0.743114 0.191817 0.960528 0.168 Uiso 0.529(3) 1 calc R U P A 1
C12A C 0.7149(6) 0.1566(8) 0.8567(5) 0.113(2) Uani 0.529(3) 1 d D U P A 1
H12A H 0.721038 0.161669 0.816824 0.169 Uiso 0.529(3) 1 calc R U P A 1
H12B H 0.670252 0.135156 0.864389 0.169 Uiso 0.529(3) 1 calc R U P A 1
H12C H 0.745526 0.107626 0.871912 0.169 Uiso 0.529(3) 1 calc R U P A 1
C13A C 0.4958(4) 0.3321(9) 0.8260(5) 0.0669(15) Uani 0.529(3) 1 d D U P A 1
H13A H 0.467716 0.391341 0.818031 0.080 Uiso 0.529(3) 1 calc R U P A 1
C14A C 0.4858(5) 0.2587(8) 0.7801(5) 0.0682(16) Uani 0.529(3) 1 d D U P A 1
H14A H 0.493553 0.291631 0.744725 0.102 Uiso 0.529(3) 1 calc R U P A 1
H14B H 0.441006 0.233548 0.781095 0.102 Uiso 0.529(3) 1 calc R U P A 1
H14C H 0.516155 0.202866 0.784537 0.102 Uiso 0.529(3) 1 calc R U P A 1
C15A C 0.4722(4) 0.2864(8) 0.8809(4) 0.0679(16) Uani 0.529(3) 1 d D U P A 1
H15A H 0.424640 0.282126 0.880555 0.102 Uiso 0.529(3) 1 calc R U P A 1
H15B H 0.486428 0.328648 0.911593 0.102 Uiso 0.529(3) 1 calc R U P A 1
H15C H 0.490687 0.219399 0.885226 0.102 Uiso 0.529(3) 1 calc R U P A 1
C1B C 0.5673(4) 0.4531(7) 0.8221(5) 0.0592(8) Uani 0.471(3) 1 d D U P A 2
C2B C 0.6322(4) 0.4749(6) 0.8399(4) 0.0595(8) Uani 0.471(3) 1 d D U P A 2
C3B C 0.6704(4) 0.3981(6) 0.8629(4) 0.0597(8) Uani 0.471(3) 1 d D U P A 2
H3B H 0.713286 0.412884 0.875195 0.072 Uiso 0.471(3) 1 calc R U P A 2
C4B C 0.6472(5) 0.3017(6) 0.8679(4) 0.0597(8) Uani 0.471(3) 1 d D U P A 2
C5B C 0.5825(4) 0.2817(6) 0.8544(4) 0.0594(8) Uani 0.471(3) 1 d D U P A 2
H5B H 0.565625 0.216521 0.859962 0.071 Uiso 0.471(3) 1 calc R U P A 2
C6B C 0.5424(4) 0.3554(7) 0.8328(5) 0.0592(8) Uani 0.471(3) 1 d D U P A 2
C7B C 0.6608(4) 0.5795(6) 0.8378(4) 0.0601(8) Uani 0.471(3) 1 d D U P A 2
H7B H 0.628657 0.623088 0.818298 0.072 Uiso 0.471(3) 1 calc R U P A 2
C8B C 0.6694(4) 0.6210(6) 0.8963(4) 0.0639(11) Uani 0.471(3) 1 d D U P A 2
H8BA H 0.705420 0.586397 0.914667 0.096 Uiso 0.471(3) 1 calc R U P A 2
H8BB H 0.629237 0.610499 0.917132 0.096 Uiso 0.471(3) 1 calc R U P A 2
H8BC H 0.678891 0.692563 0.894389 0.096 Uiso 0.471(3) 1 calc R U P A 2
C9B C 0.7223(5) 0.5825(9) 0.8058(5) 0.076(3) Uani 0.471(3) 1 d D U P A 2
H9BA H 0.714774 0.554241 0.769145 0.113 Uiso 0.471(3) 1 calc R U P A 2
H9BB H 0.755734 0.543514 0.825034 0.113 Uiso 0.471(3) 1 calc R U P A 2
H9BC H 0.736870 0.651852 0.802280 0.113 Uiso 0.471(3) 1 calc R U P A 2
C10B C 0.6910(6) 0.2174(9) 0.8880(5) 0.112(2) Uani 0.471(3) 1 d D U P A 2
H10B H 0.664684 0.159316 0.901067 0.134 Uiso 0.471(3) 1 calc R U P A 2
C11B C 0.7397(6) 0.2507(12) 0.9322(6) 0.112(2) Uani 0.471(3) 1 d D U P A 2
H11D H 0.761986 0.192161 0.947374 0.168 Uiso 0.471(3) 1 calc R U P A 2
H11E H 0.716542 0.285508 0.961701 0.168 Uiso 0.471(3) 1 calc R U P A 2
H11F H 0.771710 0.295854 0.915763 0.168 Uiso 0.471(3) 1 calc R U P A 2
C12B C 0.7399(6) 0.1848(10) 0.8428(6) 0.113(2) Uani 0.471(3) 1 d D U P A 2
H12D H 0.716295 0.171151 0.808441 0.169 Uiso 0.471(3) 1 calc R U P A 2
H12E H 0.762831 0.124388 0.854725 0.169 Uiso 0.471(3) 1 calc R U P A 2
H12F H 0.771519 0.238416 0.836588 0.169 Uiso 0.471(3) 1 calc R U P A 2
C13B C 0.4724(5) 0.3279(11) 0.8233(6) 0.0669(15) Uani 0.471(3) 1 d D U P A 2
H13B H 0.448346 0.391694 0.816677 0.080 Uiso 0.471(3) 1 calc R U P A 2
C14B C 0.4611(6) 0.2632(10) 0.7732(6) 0.0672(16) Uani 0.471(3) 1 d D U P A 2
H14D H 0.487182 0.288335 0.742481 0.101 Uiso 0.471(3) 1 calc R U P A 2
H14E H 0.414903 0.265040 0.763047 0.101 Uiso 0.471(3) 1 calc R U P A 2
H14F H 0.473855 0.194393 0.781531 0.101 Uiso 0.471(3) 1 calc R U P A 2
C15B C 0.4411(5) 0.2786(9) 0.8738(5) 0.0675(16) Uani 0.471(3) 1 d D U P A 2
H15D H 0.394404 0.269459 0.867089 0.101 Uiso 0.471(3) 1 calc R U P A 2
H15E H 0.447430 0.321319 0.906147 0.101 Uiso 0.471(3) 1 calc R U P A 2
H15F H 0.461424 0.213504 0.880440 0.101 Uiso 0.471(3) 1 calc R U P A 2
C16 C 0.52412(17) 0.7760(3) 0.84148(16) 0.0510(10) Uani 1 1 d . . . . .
C17 C 0.56897(16) 0.8523(3) 0.82547(17) 0.0512(10) Uani 1 1 d . . . . .
C18 C 0.60624(19) 0.9002(3) 0.8655(2) 0.0667(12) Uani 1 1 d . . . . .
H18 H 0.636963 0.949162 0.854478 0.080 Uiso 1 1 calc R U . . .
C19 C 0.6000(2) 0.8792(3) 0.9199(2) 0.0692(12) Uani 1 1 d . . . . .
C20 C 0.5573(2) 0.8059(3) 0.93668(19) 0.0777(13) Uani 1 1 d . . . . .
H20 H 0.553579 0.790599 0.974734 0.093 Uiso 1 1 calc R U . . .
C21 C 0.5188(2) 0.7531(3) 0.89751(18) 0.0648(11) Uani 1 1 d . . . . .
C22 C 0.57961(17) 0.8859(3) 0.76717(17) 0.0560(10) Uani 1 1 d . . . . .
H22 H 0.547063 0.850721 0.743388 0.067 Uiso 1 1 calc R U . . .
C23 C 0.64768(18) 0.8576(3) 0.7465(2) 0.0797(14) Uani 1 1 d . . . . .
H23A H 0.655006 0.786152 0.752307 0.120 Uiso 1 1 calc R U . . .
H23B H 0.680561 0.895912 0.766799 0.120 Uiso 1 1 calc R U . . .
H23C H 0.650884 0.872853 0.707100 0.120 Uiso 1 1 calc R U . . .
C24 C 0.5689(2) 0.9976(3) 0.7601(2) 0.0762(13) Uani 1 1 d . . . . .
H24A H 0.572558 1.015144 0.721063 0.114 Uiso 1 1 calc R U . . .
H24B H 0.601848 1.034159 0.781329 0.114 Uiso 1 1 calc R U . . .
H24C H 0.525495 1.015385 0.773380 0.114 Uiso 1 1 calc R U . . .
C25 C 0.6412(3) 0.9348(4) 0.9644(2) 0.1073(18) Uani 1 1 d . . . . .
H25 H 0.674734 0.973417 0.943638 0.129 Uiso 1 1 calc R U . . .
C26 C 0.6781(3) 0.8653(5) 1.0007(3) 0.152(3) Uani 1 1 d . . . . .
H26A H 0.705094 0.821225 0.978167 0.228 Uiso 1 1 calc R U . . .
H26B H 0.647508 0.825138 1.022244 0.228 Uiso 1 1 calc R U . . .
H26C H 0.705949 0.903822 1.025767 0.228 Uiso 1 1 calc R U . . .
C27 C 0.6027(3) 1.0080(5) 0.9932(2) 0.145(3) Uani 1 1 d . . . . .
H27A H 0.580192 1.050647 0.966380 0.218 Uiso 1 1 calc R U . . .
H27B H 0.631216 1.049149 1.016347 0.218 Uiso 1 1 calc R U . . .
H27C H 0.570653 0.974100 1.016283 0.218 Uiso 1 1 calc R U . . .
C28 C 0.4748(2) 0.6719(3) 0.91937(18) 0.0877(15) Uani 1 1 d D . . . .
H28A H 0.454585 0.639915 0.886241 0.105 Uiso 0.750(14) 1 calc R U P B 1
H28B H 0.443917 0.650637 0.889666 0.105 Uiso 0.250(14) 1 calc R U P B 2
C29A C 0.4176(4) 0.7151(9) 0.9532(3) 0.101(3) Uani 0.750(14) 1 d D U P B 1
H29A H 0.434784 0.754252 0.984099 0.122 Uiso 0.750(14) 1 calc R U P B 1
H29B H 0.390852 0.660337 0.967355 0.122 Uiso 0.750(14) 1 calc R U P B 1
H29C H 0.390881 0.758161 0.929547 0.122 Uiso 0.750(14) 1 calc R U P B 1
C30A C 0.5186(5) 0.5899(5) 0.9463(3) 0.088(3) Uani 0.750(14) 1 d D U P B 1
H30A H 0.550160 0.565794 0.919329 0.132 Uiso 0.750(14) 1 calc R U P B 1
H30B H 0.491288 0.534203 0.958546 0.132 Uiso 0.750(14) 1 calc R U P B 1
H30C H 0.541673 0.618247 0.978067 0.132 Uiso 0.750(14) 1 calc R U P B 1
C29B C 0.4362(13) 0.713(3) 0.9681(9) 0.086(4) Uani 0.250(14) 1 d D U P B 2
H29D H 0.462905 0.761296 0.988299 0.104 Uiso 0.250(14) 1 calc R U P B 2
H29E H 0.424279 0.657926 0.992701 0.104 Uiso 0.250(14) 1 calc R U P B 2
H29F H 0.396648 0.745715 0.954522 0.104 Uiso 0.250(14) 1 calc R U P B 2
C30B C 0.4794(14) 0.5891(13) 0.9632(7) 0.082(4) Uani 0.250(14) 1 d D U P B 2
H30D H 0.500640 0.615500 0.996298 0.098 Uiso 0.250(14) 1 calc R U P B 2
H30E H 0.504861 0.533254 0.948662 0.098 Uiso 0.250(14) 1 calc R U P B 2
H30F H 0.435552 0.565931 0.972394 0.098 Uiso 0.250(14) 1 calc R U P B 2
C31 C 0.38101(16) 0.7200(3) 0.81492(13) 0.0456(9) Uani 1 1 d . . . . .
C32 C 0.35805(17) 0.8200(3) 0.81418(15) 0.0486(9) Uani 1 1 d . . . . .
C33 C 0.29389(19) 0.8398(3) 0.82915(16) 0.0637(11) Uani 1 1 d . . . . .
H33 H 0.279727 0.907254 0.829254 0.076 Uiso 1 1 calc R U . . .
C34 C 0.2502(2) 0.7675(4) 0.84367(18) 0.0701(12) Uani 1 1 d . . . . .
C35 C 0.2722(2) 0.6699(3) 0.84318(16) 0.0654(11) Uani 1 1 d . . . . .
H35 H 0.242702 0.618111 0.852656 0.078 Uiso 1 1 calc R U . . .
C36 C 0.33645(18) 0.6443(3) 0.82918(15) 0.0542(10) Uani 1 1 d . . . . .
C37 C 0.39964(17) 0.9085(2) 0.79839(15) 0.0507(10) Uani 1 1 d . . . . .
H37 H 0.442445 0.881598 0.785812 0.061 Uiso 1 1 calc R U . . .
C38 C 0.37126(18) 0.9688(3) 0.75076(17) 0.0626(11) Uani 1 1 d . . . . .
H38A H 0.402616 1.019785 0.739384 0.094 Uiso 1 1 calc R U . . .
H38B H 0.330896 1.001090 0.762582 0.094 Uiso 1 1 calc R U . . .
H38C H 0.362023 0.924215 0.719696 0.094 Uiso 1 1 calc R U . . .
C39 C 0.4133(2) 0.9753(3) 0.84762(17) 0.0669(12) Uani 1 1 d . . . . .
H39A H 0.441263 1.030779 0.836329 0.100 Uiso 1 1 calc R U . . .
H39B H 0.435175 0.936553 0.876473 0.100 Uiso 1 1 calc R U . . .
H39C H 0.372163 1.001659 0.861824 0.100 Uiso 1 1 calc R U . . .
C40 C 0.1806(2) 0.7951(4) 0.86041(19) 0.0777(13) Uani 1 1 d . . . . .
H40 H 0.167905 0.855518 0.838724 0.093 Uiso 1 1 calc R U . . .
C41 C 0.1312(2) 0.7166(4) 0.8487(2) 0.1122(19) Uani 1 1 d . . . . .
H41A H 0.133036 0.698097 0.809698 0.168 Uiso 1 1 calc R U . . .
H41B H 0.087715 0.742227 0.857257 0.168 Uiso 1 1 calc R U . . .
H41C H 0.140198 0.657737 0.871454 0.168 Uiso 1 1 calc R U . . .
C42 C 0.1802(2) 0.8243(4) 0.9205(2) 0.1011(17) Uani 1 1 d . . . . .
H42A H 0.210394 0.879943 0.926474 0.152 Uiso 1 1 calc R U . . .
H42B H 0.193753 0.767232 0.943044 0.152 Uiso 1 1 calc R U . . .
H42C H 0.136208 0.844809 0.931073 0.152 Uiso 1 1 calc R U . . .
C43 C 0.3545(2) 0.5339(3) 0.83017(16) 0.0621(11) Uani 1 1 d . . . . .
H43 H 0.402672 0.529037 0.824999 0.074 Uiso 1 1 calc R U . . .
C44 C 0.3382(3) 0.4845(3) 0.8853(2) 0.0996(17) Uani 1 1 d . . . . .
H44A H 0.290994 0.476240 0.888243 0.149 Uiso 1 1 calc R U . . .
H44B H 0.353904 0.526683 0.915553 0.149 Uiso 1 1 calc R U . . .
H44C H 0.359324 0.419034 0.887401 0.149 Uiso 1 1 calc R U . . .
C45 C 0.3224(2) 0.4774(3) 0.78356(19) 0.0757(13) Uani 1 1 d . . . . .
H45A H 0.330408 0.512258 0.748757 0.113 Uiso 1 1 calc R U . . .
H45B H 0.275481 0.473504 0.790068 0.113 Uiso 1 1 calc R U . . .
H45C H 0.340566 0.409885 0.781633 0.113 Uiso 1 1 calc R U . . .
C46 C 0.42576(18) 0.7710(2) 0.64321(14) 0.0459(9) Uani 1 1 d . . . . .
C47 C 0.35841(18) 0.7578(3) 0.63533(14) 0.0469(9) Uani 1 1 d . . . . .
C48 C 0.3255(2) 0.8099(3) 0.59460(17) 0.0663(11) Uani 1 1 d . . . . .
H48 H 0.280176 0.798286 0.589970 0.080 Uiso 1 1 calc R U . . .
C49 C 0.3551(3) 0.8769(4) 0.56090(19) 0.0784(14) Uani 1 1 d . . . . .
C50 C 0.4206(3) 0.8934(3) 0.56855(17) 0.0782(14) Uani 1 1 d . . . . .
H50 H 0.441625 0.941443 0.546034 0.094 Uiso 1 1 calc R U . . .
C51 C 0.4581(2) 0.8417(3) 0.60861(17) 0.0666(12) Uani 1 1 d . . . . .
C52 C 0.31946(16) 0.6841(3) 0.66822(16) 0.0509(9) Uani 1 1 d . . . . .
H52 H 0.346902 0.662298 0.700122 0.061 Uiso 1 1 calc R U . . .
C53 C 0.30554(19) 0.5924(3) 0.63287(17) 0.0697(12) Uani 1 1 d . . . . .
H53A H 0.278427 0.611559 0.601302 0.105 Uiso 1 1 calc R U . . .
H53B H 0.282608 0.542354 0.654913 0.105 Uiso 1 1 calc R U . . .
H53C H 0.346646 0.564303 0.619691 0.105 Uiso 1 1 calc R U . . .
C54 C 0.25710(17) 0.7266(3) 0.69096(18) 0.0718(12) Uani 1 1 d . . . . .
H54A H 0.227591 0.743246 0.660509 0.108 Uiso 1 1 calc R U . . .
H54B H 0.266793 0.787034 0.712219 0.108 Uiso 1 1 calc R U . . .
H54C H 0.236438 0.677172 0.714930 0.108 Uiso 1 1 calc R U . . .
C55A C 0.3350(8) 0.9416(14) 0.5133(11) 0.093(2) Uani 0.315(7) 1 d D U P C 1
H55A H 0.364982 0.931388 0.481433 0.112 Uiso 0.315(7) 1 calc R U P C 1
C56A C 0.2692(8) 0.9092(12) 0.4991(7) 0.105(3) Uani 0.315(7) 1 d D U P C 1
H56A H 0.258633 0.931012 0.461578 0.126 Uiso 0.315(7) 1 calc R U P C 1
H56B H 0.238248 0.938655 0.524964 0.126 Uiso 0.315(7) 1 calc R U P C 1
H56C H 0.266705 0.836282 0.501159 0.126 Uiso 0.315(7) 1 calc R U P C 1
C57A C 0.3395(11) 1.0437(13) 0.5334(8) 0.098(3) Uani 0.315(7) 1 d D U P C 1
H57A H 0.314694 1.087849 0.508904 0.118 Uiso 0.315(7) 1 calc R U P C 1
H57B H 0.385169 1.064582 0.534065 0.118 Uiso 0.315(7) 1 calc R U P C 1
H57C H 0.321594 1.047330 0.570649 0.118 Uiso 0.315(7) 1 calc R U P C 1
C55B C 0.3144(5) 0.9249(6) 0.5147(4) 0.091(2) Uani 0.685(7) 1 d D U P C 2
H55B H 0.268661 0.901966 0.520639 0.109 Uiso 0.685(7) 1 calc R U P C 2
C56B C 0.3341(4) 0.8831(5) 0.4621(3) 0.092(2) Uani 0.685(7) 1 d D U P C 2
H56D H 0.320410 0.927770 0.432300 0.110 Uiso 0.685(7) 1 calc R U P C 2
H56E H 0.313761 0.817617 0.457115 0.110 Uiso 0.685(7) 1 calc R U P C 2
H56F H 0.381567 0.875819 0.461545 0.110 Uiso 0.685(7) 1 calc R U P C 2
C57B C 0.3122(5) 1.0333(6) 0.5157(4) 0.100(2) Uani 0.685(7) 1 d D U P C 2
H57D H 0.285812 1.057331 0.484694 0.120 Uiso 0.685(7) 1 calc R U P C 2
H57E H 0.356402 1.059888 0.512726 0.120 Uiso 0.685(7) 1 calc R U P C 2
H57F H 0.292749 1.055636 0.550355 0.120 Uiso 0.685(7) 1 calc R U P C 2
C58 C 0.5303(2) 0.8611(3) 0.6127(2) 0.0940(16) Uani 1 1 d D . . . .
H58 H 0.545534 0.836717 0.649455 0.113 Uiso 1 1 calc R U . D 1
C59A C 0.5593(15) 0.9672(12) 0.6036(9) 0.107(5) Uani 0.53(4) 1 d D U P E 1
H59A H 0.545135 0.992852 0.567671 0.160 Uiso 0.53(4) 1 calc R U P E 1
H59B H 0.606908 0.963576 0.604624 0.160 Uiso 0.53(4) 1 calc R U P E 1
H59C H 0.544116 1.012054 0.632707 0.160 Uiso 0.53(4) 1 calc R U P E 1
C59B C 0.5321(15) 0.9785(6) 0.6166(12) 0.115(5) Uani 0.47(4) 1 d D U P E 2
H59D H 0.573728 0.999578 0.632725 0.172 Uiso 0.47(4) 1 calc R U P E 2
H59E H 0.496390 1.001642 0.639916 0.172 Uiso 0.47(4) 1 calc R U P E 2
H59F H 0.527484 1.007134 0.579693 0.172 Uiso 0.47(4) 1 calc R U P E 2
C60 C 0.5668(2) 0.8003(5) 0.5676(2) 0.120(2) Uani 1 1 d D . . . .
H60A H 0.551249 0.820792 0.531111 0.179 Uiso 1 1 calc R U . . .
H60B H 0.558381 0.728976 0.572851 0.179 Uiso 1 1 calc R U . . .
H60C H 0.613601 0.813049 0.570585 0.179 Uiso 1 1 calc R U . . .
C61 C 0.6043(3) 0.3774(4) 0.5654(2) 0.1029(18) Uani 1 1 d . . . . .
H61 H 0.634695 0.320157 0.571461 0.123 Uiso 1 1 calc R U . . .
C62 C 0.6426(3) 0.4612(5) 0.5352(3) 0.151(3) Uani 1 1 d . . . . .
H62A H 0.661534 0.434299 0.501366 0.227 Uiso 1 1 calc R U . . .
H62B H 0.677466 0.485950 0.559298 0.227 Uiso 1 1 calc R U . . .
H62C H 0.613009 0.516104 0.526045 0.227 Uiso 1 1 calc R U . . .
C63 C 0.5484(3) 0.3406(5) 0.5306(2) 0.137(2) Uani 1 1 d . . . . .
H63A H 0.518585 0.396028 0.522891 0.206 Uiso 1 1 calc R U . . .
H63B H 0.525079 0.287963 0.550434 0.206 Uiso 1 1 calc R U . . .
H63C H 0.565051 0.313851 0.495868 0.206 Uiso 1 1 calc R U . . .
C64 C 0.6090(2) 0.3606(3) 0.6686(2) 0.0841(14) Uani 1 1 d . . . . .
H64 H 0.586472 0.388740 0.701556 0.101 Uiso 1 1 calc R U . . .
C65 C 0.6814(2) 0.3798(4) 0.6767(3) 0.121(2) Uani 1 1 d . . . . .
H65A H 0.705879 0.345800 0.647674 0.181 Uiso 1 1 calc R U . . .
H65B H 0.695137 0.354341 0.712735 0.181 Uiso 1 1 calc R U . . .
H65C H 0.689847 0.451745 0.674842 0.181 Uiso 1 1 calc R U . . .
C66 C 0.5959(3) 0.2463(3) 0.6686(3) 0.1088(18) Uani 1 1 d . . . . .
H66A H 0.549611 0.234035 0.661376 0.163 Uiso 1 1 calc R U . . .
H66B H 0.607758 0.218345 0.704560 0.163 Uiso 1 1 calc R U . . .
H66C H 0.621962 0.214432 0.639853 0.163 Uiso 1 1 calc R U . . .

loop_
_atom_site_aniso_label
_atom_site_aniso_U_11
_atom_site_aniso_U_22
_atom_site_aniso_U_33
_atom_site_aniso_U_23
_atom_site_aniso_U_13
_atom_site_aniso_U_12
Si1 0.0413(6) 0.0497(7) 0.0935(9) -0.0163(6) -0.0050(6) 0.0010(5)
Si2 0.0463(6) 0.0357(6) 0.0642(7) -0.0085(5) -0.0139(5) 0.0025(4)
Si3A 0.057(2) 0.027(2) 0.075(3) -0.010(2) -0.031(2) 0.009(2)
Si3B 0.058(3) 0.027(3) 0.075(3) -0.010(3) -0.032(3) 0.009(3)
Si4 0.0478(5) 0.0254(5) 0.0515(6) -0.0005(5) -0.0150(5) 0.0019(4)
Si5 0.0407(5) 0.0344(6) 0.0525(6) -0.0024(5) -0.0053(4) -0.0009(4)
P 0.0562(6) 0.0578(7) 0.0952(9) -0.0201(6) -0.0017(6) 0.0055(5)
N 0.062(2) 0.067(2) 0.104(3) -0.027(2) -0.012(2) 0.0173(18)
C1A 0.0583(19) 0.0347(15) 0.0841(17) -0.0028(13) -0.0285(16) 0.0071(14)
C2A 0.0584(19) 0.0354(15) 0.0846(17) -0.0025(12) -0.0284(15) 0.0070(14)
C3A 0.0585(19) 0.0357(15) 0.0850(17) -0.0018(13) -0.0281(16) 0.0069(14)
C4A 0.0586(19) 0.0357(15) 0.0852(17) -0.0016(13) -0.0282(16) 0.0070(14)
C5A 0.0585(19) 0.0353(15) 0.0848(17) -0.0019(13) -0.0283(16) 0.0070(14)
C6A 0.0582(19) 0.0349(15) 0.0841(17) -0.0025(12) -0.0285(16) 0.0071(14)
C7A 0.0586(19) 0.0360(16) 0.0848(18) -0.0026(14) -0.0284(16) 0.0065(14)
C8A 0.061(2) 0.0397(19) 0.087(2) -0.0027(17) -0.0279(19) 0.0053(17)
C9A 0.065(4) 0.051(5) 0.107(9) 0.008(6) -0.023(6) -0.007(4)
C10A 0.092(5) 0.101(4) 0.143(5) 0.025(4) -0.008(4) 0.038(4)
C11A 0.093(5) 0.102(4) 0.142(5) 0.025(4) -0.009(4) 0.038(4)
C12A 0.093(5) 0.101(4) 0.144(5) 0.024(4) -0.006(4) 0.039(4)
C13A 0.083(5) 0.0415(18) 0.076(3) 0.0045(16) -0.041(4) 0.008(3)
C14A 0.084(5) 0.043(2) 0.078(3) 0.0030(18) -0.042(4) 0.008(4)
C15A 0.083(5) 0.044(2) 0.077(3) 0.0061(18) -0.040(4) 0.006(4)
C1B 0.0583(19) 0.0348(15) 0.0841(17) -0.0028(13) -0.0285(16) 0.0070(14)
C2B 0.0584(19) 0.0352(15) 0.0846(17) -0.0025(12) -0.0284(15) 0.0070(14)
C3B 0.0585(19) 0.0354(15) 0.0850(17) -0.0020(13) -0.0283(16) 0.0069(14)
C4B 0.058(2) 0.0355(15) 0.0850(17) -0.0017(13) -0.0284(16) 0.0067(14)
C5B 0.058(2) 0.0351(15) 0.0846(17) -0.0021(13) -0.0286(16) 0.0069(14)
C6B 0.0583(19) 0.0348(15) 0.0841(17) -0.0024(13) -0.0286(16) 0.0072(14)
C7B 0.0588(19) 0.0361(15) 0.0852(18) -0.0024(13) -0.0288(16) 0.0066(14)
C8B 0.062(2) 0.040(2) 0.089(2) -0.0021(19) -0.029(2) 0.0051(19)
C9B 0.067(4) 0.051(5) 0.108(9) 0.008(6) -0.024(6) -0.008(4)
C10B 0.092(5) 0.101(4) 0.143(5) 0.024(4) -0.008(4) 0.038(4)
C11B 0.092(5) 0.102(4) 0.142(5) 0.024(4) -0.009(4) 0.038(4)
C12B 0.093(5) 0.101(4) 0.144(5) 0.024(4) -0.006(4) 0.038(4)
C13B 0.083(5) 0.0417(18) 0.076(3) 0.0044(16) -0.041(4) 0.008(3)
C14B 0.082(5) 0.042(2) 0.077(3) 0.0031(18) -0.042(4) 0.009(4)
C15B 0.083(5) 0.043(2) 0.076(3) 0.0056(19) -0.041(4) 0.007(4)
C16 0.061(2) 0.032(2) 0.059(3) -0.0055(19) -0.026(2) 0.0106(18)
C17 0.045(2) 0.031(2) 0.078(3) -0.020(2) -0.024(2) 0.0060(17)
C18 0.069(3) 0.046(3) 0.085(3) -0.012(2) -0.027(2) 0.003(2)
C19 0.081(3) 0.044(3) 0.082(4) -0.025(2) -0.028(3) 0.002(2)
C20 0.111(4) 0.060(3) 0.062(3) -0.002(2) -0.033(3) 0.012(3)
C21 0.097(3) 0.032(2) 0.065(3) -0.002(2) -0.031(2) 0.003(2)
C22 0.050(2) 0.041(2) 0.077(3) -0.006(2) -0.014(2) -0.0040(17)
C23 0.050(2) 0.068(3) 0.121(4) -0.008(3) -0.003(2) -0.008(2)
C24 0.078(3) 0.040(3) 0.111(4) 0.003(2) -0.014(3) -0.006(2)
C25 0.115(4) 0.099(4) 0.107(4) -0.036(4) -0.049(4) -0.008(3)
C26 0.157(6) 0.165(6) 0.133(5) -0.001(5) -0.106(5) -0.021(5)
C27 0.144(6) 0.173(6) 0.120(5) -0.105(5) 0.007(4) -0.028(5)
C28 0.149(5) 0.061(3) 0.053(3) 0.014(2) -0.035(3) -0.016(3)
C29A 0.145(6) 0.111(5) 0.049(4) 0.005(4) -0.021(4) -0.044(5)
C30A 0.131(6) 0.069(4) 0.064(4) 0.024(3) -0.023(4) -0.025(4)
C29B 0.095(5) 0.089(5) 0.075(5) 0.007(4) -0.006(4) -0.012(4)
C30B 0.091(5) 0.083(5) 0.072(5) 0.005(4) -0.008(4) -0.006(4)
C31 0.055(2) 0.043(2) 0.039(2) 0.0012(17) -0.0031(17) -0.0026(17)
C32 0.051(2) 0.043(2) 0.052(2) -0.0056(18) -0.0025(18) 0.0057(17)
C33 0.066(3) 0.052(3) 0.074(3) -0.007(2) 0.003(2) 0.010(2)
C34 0.065(3) 0.076(3) 0.070(3) -0.003(3) 0.011(2) 0.005(2)
C35 0.066(3) 0.065(3) 0.065(3) 0.005(2) 0.007(2) -0.013(2)
C36 0.063(2) 0.045(2) 0.054(2) 0.0045(19) -0.0034(19) -0.0035(19)
C37 0.055(2) 0.032(2) 0.065(3) -0.0051(19) -0.0045(19) 0.0095(17)
C38 0.061(2) 0.044(2) 0.083(3) 0.006(2) -0.010(2) 0.0161(19)
C39 0.082(3) 0.038(2) 0.081(3) -0.011(2) -0.003(2) 0.003(2)
C40 0.069(3) 0.084(3) 0.080(3) 0.000(3) 0.021(2) 0.003(3)
C41 0.064(3) 0.151(5) 0.121(5) -0.012(4) -0.003(3) 0.003(3)
C42 0.088(3) 0.117(4) 0.099(4) -0.010(3) 0.025(3) 0.006(3)
C43 0.073(3) 0.044(3) 0.069(3) 0.009(2) 0.001(2) -0.010(2)
C44 0.129(4) 0.071(3) 0.099(4) 0.030(3) 0.015(3) -0.015(3)
C45 0.074(3) 0.048(3) 0.104(4) -0.005(2) -0.001(3) -0.015(2)
C46 0.068(2) 0.031(2) 0.038(2) -0.0003(17) -0.0005(18) -0.0021(17)
C47 0.061(2) 0.037(2) 0.042(2) -0.0029(18) -0.0098(18) 0.0146(18)
C48 0.078(3) 0.063(3) 0.058(3) 0.001(2) -0.011(2) 0.021(2)
C49 0.109(4) 0.065(3) 0.060(3) 0.003(3) -0.017(3) 0.027(3)
C50 0.135(5) 0.051(3) 0.048(3) 0.016(2) 0.003(3) -0.005(3)
C51 0.093(3) 0.051(3) 0.056(3) 0.000(2) -0.003(2) -0.012(2)
C52 0.044(2) 0.049(2) 0.060(2) 0.000(2) -0.0119(18) 0.0043(17)
C53 0.065(3) 0.064(3) 0.080(3) -0.002(2) -0.023(2) -0.003(2)
C54 0.048(2) 0.084(3) 0.083(3) 0.002(3) -0.007(2) 0.014(2)
C55A 0.106(5) 0.098(4) 0.076(4) 0.019(4) -0.007(4) 0.032(4)
C56A 0.120(6) 0.115(6) 0.080(6) 0.035(5) -0.016(6) 0.027(6)
C57A 0.108(7) 0.102(6) 0.084(6) 0.031(5) -0.009(6) 0.026(6)
C55B 0.100(5) 0.097(4) 0.076(3) 0.018(3) -0.011(4) 0.030(4)
C56B 0.104(4) 0.103(5) 0.068(4) 0.009(4) -0.020(3) 0.032(4)
C57B 0.115(6) 0.104(4) 0.082(5) 0.022(4) -0.011(4) 0.039(4)
C58 0.106(4) 0.095(4) 0.081(4) 0.026(3) -0.015(3) -0.049(3)
C59A 0.114(11) 0.114(6) 0.093(9) 0.031(6) 0.010(8) -0.077(6)
C59B 0.113(11) 0.120(7) 0.112(10) 0.042(6) -0.015(9) -0.091(7)
C60 0.076(3) 0.187(7) 0.096(4) 0.035(4) 0.009(3) -0.036(4)
C61 0.097(4) 0.108(5) 0.103(4) -0.053(4) 0.005(3) 0.027(3)
C62 0.150(6) 0.156(6) 0.149(6) -0.024(5) 0.077(5) -0.001(5)
C63 0.124(5) 0.164(6) 0.124(5) -0.087(5) -0.029(4) 0.038(4)
C64 0.072(3) 0.063(3) 0.117(4) -0.028(3) -0.016(3) 0.013(2)
C65 0.071(3) 0.085(4) 0.207(7) -0.040(4) -0.039(4) 0.015(3)
C66 0.114(4) 0.056(3) 0.157(5) -0.017(3) -0.012(4) 0.012(3)

loop_
_atom_type_symbol
_atom_type_description
_atom_type_scat_dispersion_real
_atom_type_scat_dispersion_imag
_atom_type_scat_source
C C 0.0033 0.0016 'International Tables Vol C Tables 4.2.6.8 and 6.1.1.4'
H H 0.0000 0.0000 'International Tables Vol C Tables 4.2.6.8 and 6.1.1.4'
N N 0.0061 0.0033 'International Tables Vol C Tables 4.2.6.8 and 6.1.1.4'
P P 0.1023 0.0942 'International Tables Vol C Tables 4.2.6.8 and 6.1.1.4'
Si Si 0.0817 0.0704 'International Tables Vol C Tables 4.2.6.8 and 6.1.1.4'

loop_
_geom_angle_atom_site_label_1
_geom_angle_atom_site_label_2
_geom_angle_atom_site_label_3
_geom_angle
P Si1 Si5 90.15(5)
P Si1 Si3B 103.2(3)
Si5 Si1 Si3B 77.8(3)
P Si1 Si3A 103.0(3)
Si5 Si1 Si3A 77.7(2)
P Si1 Si2 55.35(4)
Si5 Si1 Si2 57.13(4)
Si3B Si1 Si2 55.2(3)
Si3A Si1 Si2 55.0(3)
P Si2 Si3A 105.7(3)
P Si2 Si3B 105.5(3)
P Si2 Si5 89.04(5)
Si3A Si2 Si5 78.1(2)
Si3B Si2 Si5 78.0(3)
P Si2 Si1 55.74(4)
Si3A Si2 Si1 57.7(3)
Si3B Si2 Si1 57.5(3)
Si5 Si2 Si1 55.10(4)
C1A Si3A Si2 131.3(6)
C1A Si3A Si4 135.3(6)
Si2 Si3A Si4 92.4(3)
C1A Si3A Si1 112.5(6)
Si2 Si3A Si1 67.3(2)
Si4 Si3A Si1 90.4(3)
C1B Si3B Si2 127.6(7)
C1B Si3B Si4 132.0(6)
Si2 Si3B Si4 92.3(4)
C1B Si3B Si1 126.3(7)
Si2 Si3B Si1 67.3(3)
Si4 Si3B Si1 90.6(4)
C16 Si4 C31 107.91(16)
C16 Si4 Si5 128.09(13)
C31 Si4 Si5 107.41(11)
C16 Si4 Si3B 106.3(3)
C31 Si4 Si3B 130.0(3)
Si5 Si4 Si3B 77.1(2)
C16 Si4 Si3A 106.6(3)
C31 Si4 Si3A 129.7(3)
Si5 Si4 Si3A 77.1(2)
C46 Si5 Si1 131.45(12)
C46 Si5 Si4 130.84(11)
Si1 Si5 Si4 93.03(5)
C46 Si5 Si2 120.95(11)
Si1 Si5 Si2 67.77(4)
Si4 Si5 Si2 91.76(5)
N P Si2 114.26(16)
N P Si1 113.85(14)
Si2 P Si1 68.91(5)
C61 N C64 117.0(4)
C61 N P 119.3(4)
C64 N P 122.5(3)
C6A C1A C2A 120.1(7)
C6A C1A Si3A 118.4(6)
C2A C1A Si3A 121.4(7)
C3A C2A C1A 118.5(7)
C3A C2A C7A 117.4(6)
C1A C2A C7A 124.1(6)
C4A C3A C2A 122.6(7)
C4A C3A H3A 118.7
C2A C3A H3A 118.7
C3A C4A C5A 118.9(6)
C3A C4A C10A 121.7(8)
C5A C4A C10A 119.4(8)
C6A C5A C4A 121.3(7)
C6A C5A H5A 119.3
C4A C5A H5A 119.3
C5A C6A C1A 118.4(6)
C5A C6A C13A 117.8(7)
C1A C6A C13A 123.8(7)
C9A C7A C2A 112.9(7)
C9A C7A C8A 109.7(7)
C2A C7A C8A 111.4(7)
C9A C7A H7A 107.5
C2A C7A H7A 107.5
C8A C7A H7A 107.5
C7A C8A H8AA 109.5
C7A C8A H8AB 109.5
H8AA C8A H8AB 109.5
C7A C8A H8AC 109.5
H8AA C8A H8AC 109.5
H8AB C8A H8AC 109.5
C7A C9A H9AA 109.5
C7A C9A H9AB 109.5
H9AA C9A H9AB 109.5
C7A C9A H9AC 109.5
H9AA C9A H9AC 109.5
H9AB C9A H9AC 109.5
C4A C10A C12A 108.1(9)
C4A C10A C11A 109.7(8)
C12A C10A C11A 101.0(10)
C4A C10A H10A 112.5
C12A C10A H10A 112.4
C11A C10A H10A 112.5
C10A C11A H11A 109.5
C10A C11A H11B 109.5
H11A C11A H11B 109.5
C10A C11A H11C 109.5
H11A C11A H11C 109.5
H11B C11A H11C 109.5
C10A C12A H12A 109.5
C10A C12A H12B 109.5
H12A C12A H12B 109.5
C10A C12A H12C 109.5
H12A C12A H12C 109.5
H12B C12A H12C 109.5
C14A C13A C6A 112.5(8)
C14A C13A C15A 109.7(7)
C6A C13A C15A 112.3(8)
C14A C13A H13A 107.4
C6A C13A H13A 107.4
C15A C13A H13A 107.4
C13A C14A H14A 109.5
C13A C14A H14B 109.5
H14A C14A H14B 109.5
C13A C14A H14C 109.5
H14A C14A H14C 109.5
H14B C14A H14C 109.5
C13A C15A H15A 109.5
C13A C15A H15B 109.5
H15A C15A H15B 109.5
C13A C15A H15C 109.5
H15A C15A H15C 109.5
H15B C15A H15C 109.5
C6B C1B C2B 117.8(7)
C6B C1B Si3B 124.6(7)
C2B C1B Si3B 116.6(7)
C3B C2B C1B 119.2(7)
C3B C2B C7B 118.1(7)
C1B C2B C7B 122.6(7)
C4B C3B C2B 121.6(7)
C4B C3B H3B 119.2
C2B C3B H3B 119.2
C3B C4B C5B 119.2(7)
C3B C4B C10B 121.1(9)
C5B C4B C10B 119.7(8)
C4B C5B C6B 121.1(8)
C4B C5B H5B 119.4
C6B C5B H5B 119.4
C5B C6B C1B 120.5(8)
C5B C6B C13B 116.8(8)
C1B C6B C13B 122.7(8)
C9B C7B C2B 111.9(8)
C9B C7B C8B 112.3(8)
C2B C7B C8B 110.2(7)
C9B C7B H7B 107.4
C2B C7B H7B 107.4
C8B C7B H7B 107.4
C7B C8B H8BA 109.5
C7B C8B H8BB 109.5
H8BA C8B H8BB 109.5
C7B C8B H8BC 109.5
H8BA C8B H8BC 109.5
H8BB C8B H8BC 109.5
C7B C9B H9BA 109.5
C7B C9B H9BB 109.5
H9BA C9B H9BB 109.5
C7B C9B H9BC 109.5
H9BA C9B H9BC 109.5
H9BB C9B H9BC 109.5
C4B C10B C11B 113.1(10)
C4B C10B C12B 111.4(10)
C11B C10B C12B 98.9(10)
C4B C10B H10B 111.0
C11B C10B H10B 111.0
C12B C10B H10B 111.0
C10B C11B H11D 109.5
C10B C11B H11E 109.5
H11D C11B H11E 109.5
C10B C11B H11F 109.5
H11D C11B H11F 109.5
H11E C11B H11F 109.5
C10B C12B H12D 109.5
C10B C12B H12E 109.4
H12D C12B H12E 109.5
C10B C12B H12F 109.5
H12D C12B H12F 109.5
H12E C12B H12F 109.5
C6B C13B C14B 114.1(9)
C6B C13B C15B 112.7(9)
C14B C13B C15B 109.4(8)
C6B C13B H13B 106.7
C14B C13B H13B 106.7
C15B C13B H13B 106.7
C13B C14B H14D 109.5
C13B C14B H14E 109.5
H14D C14B H14E 109.5
C13B C14B H14F 109.5
H14D C14B H14F 109.5
H14E C14B H14F 109.5
C13B C15B H15D 109.5
C13B C15B H15E 109.5
H15D C15B H15E 109.5
C13B C15B H15F 109.5
H15D C15B H15F 109.5
H15E C15B H15F 109.5
C21 C16 C17 118.3(3)
C21 C16 Si4 115.5(3)
C17 C16 Si4 126.2(3)
C18 C17 C16 119.5(4)
C18 C17 C22 116.0(4)
C16 C17 C22 124.5(3)
C19 C18 C17 122.0(4)
C19 C18 H18 119.0
C17 C18 H18 119.0
C18 C19 C20 119.9(4)
C18 C19 C25 121.4(5)
C20 C19 C25 118.6(5)
C19 C20 C21 120.6(4)
C19 C20 H20 119.7
C21 C20 H20 119.7
C16 C21 C20 119.7(4)
C16 C21 C28 123.3(4)
C20 C21 C28 117.0(4)
C17 C22 C24 112.3(3)
C17 C22 C23 111.8(3)
C24 C22 C23 109.7(3)
C17 C22 H22 107.6
C24 C22 H22 107.6
C23 C22 H22 107.6
C22 C23 H23A 109.5
C22 C23 H23B 109.5
H23A C23 H23B 109.5
C22 C23 H23C 109.5
H23A C23 H23C 109.5
H23B C23 H23C 109.5
C22 C24 H24A 109.5
C22 C24 H24B 109.5
H24A C24 H24B 109.5
C22 C24 H24C 109.5
H24A C24 H24C 109.5
H24B C24 H24C 109.5
C27 C25 C26 114.6(6)
C27 C25 C19 111.3(5)
C26 C25 C19 112.7(5)
C27 C25 H25 105.8
C26 C25 H25 105.8
C19 C25 H25 105.8
C25 C26 H26A 109.5
C25 C26 H26B 109.5
H26A C26 H26B 109.5
C25 C26 H26C 109.5
H26A C26 H26C 109.5
H26B C26 H26C 109.5
C25 C27 H27A 109.5
C25 C27 H27B 109.5
H27A C27 H27B 109.5
C25 C27 H27C 109.5
H27A C27 H27C 109.5
H27B C27 H27C 109.5
C21 C28 C29B 109.0(14)
C21 C28 C30B 136.6(11)
C29B C28 C30B 75.8(18)
C21 C28 C29A 111.9(5)
C21 C28 C30A 108.0(5)
C29A C28 C30A 118.5(7)
C21 C28 H28A 105.8
C29A C28 H28A 105.8
C30A C28 H28A 105.8
C21 C28 H28B 109.3
C29B C28 H28B 109.3
C30B C28 H28B 109.3
C28 C29A H29A 109.5
C28 C29A H29B 109.5
H29A C29A H29B 109.5
C28 C29A H29C 109.5
H29A C29A H29C 109.5
H29B C29A H29C 109.5
C28 C30A H30A 109.5
C28 C30A H30B 109.5
H30A C30A H30B 109.5
C28 C30A H30C 109.5
H30A C30A H30C 109.5
H30B C30A H30C 109.5
C28 C29B C30B 52.3(9)
C28 C29B H29D 109.5
C30B C29B H29D 110.6
C28 C29B H29E 109.5
C30B C29B H29E 59.8
H29D C29B H29E 109.5
C28 C29B H29F 109.5
C30B C29B H29F 139.8
H29D C29B H29F 109.5
H29E C29B H29F 109.5
C28 C30B C29B 51.9(9)
C28 C30B H30D 109.5
C29B C30B H30D 80.7
C28 C30B H30E 109.5
C29B C30B H30E 161.4
H30D C30B H30E 109.5
C28 C30B H30F 109.5
C29B C30B H30F 80.3
H30D C30B H30F 109.5
H30E C30B H30F 109.5
C36 C31 C32 117.7(3)
C36 C31 Si4 125.7(3)
C32 C31 Si4 116.5(2)
C33 C32 C31 119.4(3)
C33 C32 C37 116.9(3)
C31 C32 C37 123.7(3)
C34 C33 C32 123.7(4)
C34 C33 H33 118.1
C32 C33 H33 118.1
C33 C34 C35 116.9(4)
C33 C34 C40 120.8(4)
C35 C34 C40 122.3(4)
C34 C35 C36 122.6(4)
C34 C35 H35 118.7
C36 C35 H35 118.7
C35 C36 C31 119.7(3)
C35 C36 C43 117.5(3)
C31 C36 C43 122.9(3)
C32 C37 C39 111.4(3)
C32 C37 C38 113.1(3)
C39 C37 C38 110.7(3)
C32 C37 H37 107.1
C39 C37 H37 107.1
C38 C37 H37 107.1
C37 C38 H38A 109.5
C37 C38 H38B 109.5
H38A C38 H38B 109.5
C37 C38 H38C 109.5
H38A C38 H38C 109.5
H38B C38 H38C 109.5
C37 C39 H39A 109.5
C37 C39 H39B 109.5
H39A C39 H39B 109.5
C37 C39 H39C 109.5
H39A C39 H39C 109.5
H39B C39 H39C 109.5
C41 C40 C42 111.2(4)
C41 C40 C34 114.6(4)
C42 C40 C34 109.1(4)
C41 C40 H40 107.2
C42 C40 H40 107.2
C34 C40 H40 107.2
C40 C41 H41A 109.5
C40 C41 H41B 109.5
H41A C41 H41B 109.5
C40 C41 H41C 109.5
H41A C41 H41C 109.5
H41B C41 H41C 109.5
C40 C42 H42A 109.5
C40 C42 H42B 109.5
H42A C42 H42B 109.5
C40 C42 H42C 109.5
H42A C42 H42C 109.5
H42B C42 H42C 109.5
C45 C43 C36 111.6(3)
C45 C43 C44 110.0(3)
C36 C43 C44 112.2(4)
C45 C43 H43 107.6
C36 C43 H43 107.6
C44 C43 H43 107.6
C43 C44 H44A 109.5
C43 C44 H44B 109.5
H44A C44 H44B 109.5
C43 C44 H44C 109.5
H44A C44 H44C 109.5
H44B C44 H44C 109.5
C43 C45 H45A 109.5
C43 C45 H45B 109.5
H45A C45 H45B 109.5
C43 C45 H45C 109.5
H45A C45 H45C 109.5
H45B C45 H45C 109.5
C47 C46 C51 117.5(3)
C47 C46 Si5 120.6(3)
C51 C46 Si5 121.9(3)
C48 C47 C46 120.8(4)
C48 C47 C52 116.8(3)
C46 C47 C52 122.4(3)
C49 C48 C47 122.9(4)
C49 C48 H48 118.6
C47 C48 H48 118.6
C48 C49 C50 117.7(4)
C48 C49 C55A 136.2(8)
C50 C49 C55A 106.1(8)
C48 C49 C55B 118.1(6)
C50 C49 C55B 124.1(6)
C49 C50 C51 122.8(4)
C49 C50 H50 118.6
C51 C50 H50 118.6
C50 C51 C46 118.2(4)
C50 C51 C58 119.4(4)
C46 C51 C58 122.3(4)
C47 C52 C54 113.7(3)
C47 C52 C53 109.2(3)
C54 C52 C53 110.6(3)
C47 C52 H52 107.7
C54 C52 H52 107.7
C53 C52 H52 107.7
C52 C53 H53A 109.5
C52 C53 H53B 109.5
H53A C53 H53B 109.5
C52 C53 H53C 109.5
H53A C53 H53C 109.5
H53B C53 H53C 109.5
C52 C54 H54A 109.5
C52 C54 H54B 109.5
H54A C54 H54B 109.5
C52 C54 H54C 109.5
H54A C54 H54C 109.5
H54B C54 H54C 109.5
C57A C55A C56A 114.5(12)
C57A C55A C49 105.5(17)
C56A C55A C49 105.2(15)
C57A C55A H55A 110.4
C56A C55A H55A 110.4
C49 C55A H55A 110.4
C55A C56A H56A 109.5
C55A C56A H56B 109.5
H56A C56A H56B 109.5
C55A C56A H56C 109.5
H56A C56A H56C 109.5
H56B C56A H56C 109.5
C55A C57A H57A 109.5
C55A C57A H57B 109.5
H57A C57A H57B 109.5
C55A C57A H57C 109.5
H57A C57A H57C 109.5
H57B C57A H57C 109.5
C57B C55B C56B 114.1(8)
C57B C55B C49 115.0(7)
C56B C55B C49 109.0(6)
C57B C55B H55B 106.0
C56B C55B H55B 106.0
C49 C55B H55B 106.0
C55B C56B H56D 109.5
C55B C56B H56E 109.5
H56D C56B H56E 109.5
C55B C56B H56F 109.5
H56D C56B H56F 109.5
H56E C56B H56F 109.5
C55B C57B H57D 109.5
C55B C57B H57E 109.5
H57D C57B H57E 109.5
C55B C57B H57F 109.5
H57D C57B H57F 109.5
H57E C57B H57F 109.5
C51 C58 C59A 121.6(12)
C51 C58 C60 109.9(4)
C59A C58 C60 101.0(12)
C51 C58 C59B 101.5(11)
C60 C58 C59B 123.5(13)
C51 C58 H58 107.8
C59A C58 H58 107.8
C60 C58 H58 107.8
C58 C59A H59A 109.5
C58 C59A H59B 109.5
H59A C59A H59B 109.5
C58 C59A H59C 109.5
H59A C59A H59C 109.5
H59B C59A H59C 109.5
C58 C59B H59D 109.5
C58 C59B H59E 109.4
H59D C59B H59E 109.5
C58 C59B H59F 109.5
H59D C59B H59F 109.5
H59E C59B H59F 109.5
C58 C60 H60A 109.5
C58 C60 H60B 109.5
H60A C60 H60B 109.5
C58 C60 H60C 109.5
H60A C60 H60C 109.5
H60B C60 H60C 109.5
N C61 C63 110.7(4)
N C61 C62 111.5(4)
C63 C61 C62 111.0(6)
N C61 H61 107.8
C63 C61 H61 107.8
C62 C61 H61 107.8
C61 C62 H62A 109.5
C61 C62 H62B 109.5
H62A C62 H62B 109.5
C61 C62 H62C 109.5
H62A C62 H62C 109.5
H62B C62 H62C 109.5
C61 C63 H63A 109.5
C61 C63 H63B 109.5
H63A C63 H63B 109.5
C61 C63 H63C 109.5
H63A C63 H63C 109.5
H63B C63 H63C 109.5
N C64 C65 113.6(4)
N C64 C66 112.6(4)
C65 C64 C66 109.7(4)
N C64 H64 106.8
C65 C64 H64 106.8
C66 C64 H64 106.8
C64 C65 H65A 109.5
C64 C65 H65B 109.5
H65A C65 H65B 109.5
C64 C65 H65C 109.5
H65A C65 H65C 109.5
H65B C65 H65C 109.5
C64 C66 H66A 109.5
C64 C66 H66B 109.5
H66A C66 H66B 109.5
C64 C66 H66C 109.5
H66A C66 H66C 109.5
H66B C66 H66C 109.5

loop_
_geom_bond_atom_site_label_1
_geom_bond_atom_site_label_2
_geom_bond_distance
Si1 P 2.3142(16)
Si1 Si5 2.3146(13)
Si1 Si3B 2.388(11)
Si1 Si3A 2.394(10)
Si1 Si2 2.6125(14)
Si2 P 2.3034(16)
Si2 Si3A 2.318(10)
Si2 Si3B 2.326(11)
Si2 Si5 2.3704(13)
Si3A C1A 1.899(13)
Si3A Si4 2.383(10)
Si3B C1B 1.914(14)
Si3B Si4 2.381(11)
Si4 C16 1.917(4)
Si4 C31 1.919(4)
Si4 Si5 2.3568(14)
Si5 C46 1.888(4)
P N 1.651(3)
N C61 1.478(6)
N C64 1.476(6)
C1A C6A 1.424(9)
C1A C2A 1.425(9)
C2A C3A 1.389(8)
C2A C7A 1.512(9)
C3A C4A 1.379(10)
C3A H3A 0.9500
C4A C5A 1.406(10)
C4A C10A 1.537(10)
C5A C6A 1.404(9)
C5A H5A 0.9500
C6A C13A 1.531(9)
C7A C9A 1.501(11)
C7A C8A 1.530(9)
C7A H7A 1.0000
C8A H8AA 0.9800
C8A H8AB 0.9800
C8A H8AC 0.9800
C9A H9AA 0.9800
C9A H9AB 0.9800
C9A H9AC 0.9800
C10A C12A 1.555(13)
C10A C11A 1.559(12)
C10A H10A 1.0000
C11A H11A 0.9800
C11A H11B 0.9800
C11A H11C 0.9800
C12A H12A 0.9800
C12A H12B 0.9800
C12A H12C 0.9800
C13A C14A 1.501(10)
C13A C15A 1.546(10)
C13A H13A 1.0000
C14A H14A 0.9800
C14A H14B 0.9800
C14A H14C 0.9800
C15A H15A 0.9800
C15A H15B 0.9800
C15A H15C 0.9800
C1B C6B 1.429(10)
C1B C2B 1.430(10)
C2B C3B 1.409(9)
C2B C7B 1.521(10)
C3B C4B 1.383(11)
C3B H3B 0.9500
C4B C5B 1.393(10)
C4B C10B 1.524(11)
C5B C6B 1.387(9)
C5B H5B 0.9500
C6B C13B 1.503(10)
C7B C9B 1.486(12)
C7B C8B 1.535(10)
C7B H7B 1.0000
C8B H8BA 0.9800
C8B H8BB 0.9800
C8B H8BC 0.9800
C9B H9BA 0.9800
C9B H9BB 0.9800
C9B H9BC 0.9800
C10B C11B 1.530(14)
C10B C12B 1.556(13)
C10B H10B 1.0000
C11B H11D 0.9800
C11B H11E 0.9800
C11B H11F 0.9800
C12B H12D 0.9800
C12B H12E 0.9800
C12B H12F 0.9800
C13B C14B 1.510(10)
C13B C15B 1.538(11)
C13B H13B 1.0000
C14B H14D 0.9800
C14B H14E 0.9800
C14B H14F 0.9800
C15B H15D 0.9800
C15B H15E 0.9800
C15B H15F 0.9800
C16 C21 1.400(5)
C16 C17 1.431(5)
C17 C18 1.393(5)
C17 C22 1.503(5)
C18 C19 1.356(6)
C18 H18 0.9500
C19 C20 1.379(6)
C19 C25 1.559(6)
C20 C21 1.423(6)
C20 H20 0.9500
C21 C28 1.513(6)
C22 C24 1.522(5)
C22 C23 1.536(5)
C22 H22 1.0000
C23 H23A 0.9800
C23 H23B 0.9800
C23 H23C 0.9800
C24 H24A 0.9800
C24 H24B 0.9800
C24 H24C 0.9800
C25 C27 1.443(7)
C25 C26 1.488(7)
C25 H25 1.0000
C26 H26A 0.9800
C26 H26B 0.9800
C26 H26C 0.9800
C27 H27A 0.9800
C27 H27B 0.9800
C27 H27C 0.9800
C28 C29B 1.530(9)
C28 C30B 1.539(9)
C28 C29A 1.551(6)
C28 C30A 1.562(6)
C28 H28A 1.0000
C28 H28B 1.0000
C29A H29A 0.9800
C29A H29B 0.9800
C29A H29C 0.9800
C30A H30A 0.9800
C30A H30B 0.9800
C30A H30C 0.9800
C29B C30B 1.89(4)
C29B H29D 0.9800
C29B H29E 0.9800
C29B H29F 0.9800
C30B H30D 0.9800
C30B H30E 0.9800
C30B H30F 0.9800
C31 C36 1.411(5)
C31 C32 1.421(5)
C32 C33 1.395(5)
C32 C37 1.513(5)
C33 C34 1.368(5)
C33 H33 0.9500
C34 C35 1.384(6)
C34 C40 1.535(6)
C35 C36 1.408(5)
C35 H35 0.9500
C36 C43 1.525(5)
C37 C39 1.518(5)
C37 C38 1.524(5)
C37 H37 1.0000
C38 H38A 0.9800
C38 H38B 0.9800
C38 H38C 0.9800
C39 H39A 0.9800
C39 H39B 0.9800
C39 H39C 0.9800
C40 C41 1.488(6)
C40 C42 1.512(6)
C40 H40 1.0000
C41 H41A 0.9800
C41 H41B 0.9800
C41 H41C 0.9800
C42 H42A 0.9800
C42 H42B 0.9800
C42 H42C 0.9800
C43 C45 1.511(5)
C43 C44 1.532(6)
C43 H43 1.0000
C44 H44A 0.9800
C44 H44B 0.9800
C44 H44C 0.9800
C45 H45A 0.9800
C45 H45B 0.9800
C45 H45C 0.9800
C46 C47 1.408(5)
C46 C51 1.432(5)
C47 C48 1.384(5)
C47 C52 1.503(5)
C48 C49 1.361(6)
C48 H48 0.9500
C49 C50 1.375(6)
C49 C55A 1.50(2)
C49 C55B 1.538(11)
C50 C51 1.419(6)
C50 H50 0.9500
C51 C58 1.509(6)
C52 C54 1.510(5)
C52 C53 1.526(5)
C52 H52 1.0000
C53 H53A 0.9800
C53 H53B 0.9800
C53 H53C 0.9800
C54 H54A 0.9800
C54 H54B 0.9800
C54 H54C 0.9800
C55A C57A 1.455(9)
C55A C56A 1.460(10)
C55A H55A 1.0000
C56A H56A 0.9800
C56A H56B 0.9800
C56A H56C 0.9800
C57A H57A 0.9800
C57A H57B 0.9800
C57A H57C 0.9800
C55B C57B 1.453(7)
C55B C56B 1.453(8)
C55B H55B 1.0000
C56B H56D 0.9800
C56B H56E 0.9800
C56B H56F 0.9800
C57B H57D 0.9800
C57B H57E 0.9800
C57B H57F 0.9800
C58 C59A 1.558(7)
C58 C60 1.559(6)
C58 C59B 1.576(8)
C58 H58 1.0000
C59A H59A 0.9800
C59A H59B 0.9800
C59A H59C 0.9800
C59B H59D 0.9800
C59B H59E 0.9800
C59B H59F 0.9800
C60 H60A 0.9800
C60 H60B 0.9800
C60 H60C 0.9800
C61 C63 1.507(7)
C61 C62 1.556(8)
C61 H61 1.0000
C62 H62A 0.9800
C62 H62B 0.9800
C62 H62C 0.9800
C63 H63A 0.9800
C63 H63B 0.9800
C63 H63C 0.9800
C64 C65 1.522(6)
C64 C66 1.556(6)
C64 H64 1.0000
C65 H65A 0.9800
C65 H65B 0.9800
C65 H65C 0.9800
C66 H66A 0.9800
C66 H66B 0.9800
C66 H66C 0.9800
